data_2001267
loop_
_publ_author_name
'Mackay, M. F.'
'Holan, G.'
'Wernert, G. T.'
'Winkler, D. A.'

_publ_section_title
;
 6-(2-Methylpropylthio)-2-pyridyl methanesulfonate
;
_journal_issue 11
_journal_name_full 'Acta Crystallographica Section C'
_journal_page_first 2039
_journal_page_last 2040
_journal_paper_doi 10.1107/S0108270193005815
_journal_volume 49
_journal_year 1993
_chemical_formula_moiety 'C10 H15 N1 O3 S2'
_chemical_formula_sum 'C10 H15 N O3 S2'
_chemical_formula_weight 261.4
_chemical_name_systematic
;
6-(2-methylpropylthio)pyridin-2-yl methanesulfonate
;
_space_group_IT_number 14
_symmetry_cell_setting monoclinic
_symmetry_space_group_name_Hall '-P 2ybc'
_symmetry_space_group_name_H-M 'P 1 21/c 1'
_cell_angle_alpha 90.0
_cell_angle_beta 98.820(10)
_cell_angle_gamma 90.0
_cell_formula_units_Z 4
_cell_length_a 13.6550(10)
_cell_length_b 5.5620(10)
_cell_length_c 17.100(2)
_cell_measurement_reflns_used 25
_cell_measurement_temperature 291.0(10)
_cell_measurement_theta_max 31
_cell_measurement_theta_min 20
_cell_volume 1283.4(3)
_computing_cell_refinement 'Rigaku AFC-6S software'
_computing_data_collection 'Rigaku AFC-6S software'
_computing_data_reduction 'Rigaku AFC-6S software'
_computing_molecular_graphics 'ORTEPII (Johnson, 1976)'
_computing_publication_material 'Xtal3.0 (Hall & Stewart, 1990)'
_computing_structure_refinement 'SHELX76 (Sheldrick, 1976)'
_computing_structure_solution 'SHELXS86 (Sheldrick, 1985)'
_diffrn_ambient_temperature 291.0(10)
_diffrn_measurement_device 'Rigaku AFC-6S diffractometer'
_diffrn_measurement_method \w/2\q
_diffrn_radiation_monochromator graphite
_diffrn_radiation_source xray_tube
_diffrn_radiation_type 'Copper K\a'
_diffrn_radiation_wavelength 1.5418
_diffrn_reflns_av_R_equivalents 0.012
_diffrn_reflns_av_sigmaI/netI 0
_diffrn_reflns_limit_h_max 16
_diffrn_reflns_limit_h_min -16
_diffrn_reflns_limit_k_max 6
_diffrn_reflns_limit_k_min 0
_diffrn_reflns_limit_l_max 20
_diffrn_reflns_limit_l_min 0
_diffrn_reflns_number 2138
_diffrn_reflns_theta_max 65.0
_diffrn_reflns_theta_min 3.78
_diffrn_standards_decay_% 0
_diffrn_standards_interval_count 50
_diffrn_standards_number 3
_exptl_absorpt_coefficient_mu 3.66
_exptl_absorpt_correction_T_max 0.303
_exptl_absorpt_correction_T_min 0.708
_exptl_absorpt_correction_type 'gaussian (SHELX76; Sheldrick, 1976)'
_exptl_crystal_colour colourless
_exptl_crystal_density_diffrn 1.353
_exptl_crystal_density_meas 1.340(10)
_exptl_crystal_description platelet
_exptl_crystal_size_max 0.10
_exptl_crystal_size_mid 0.26
_exptl_crystal_size_min 0.41
_refine_diff_density_max 0.17
_refine_diff_density_min -0.23
_refine_ls_abs_structure_Flack 0
_refine_ls_extinction_coef '1.88 (14) x 10^-6^'
_refine_ls_extinction_method 'isotropic; F^*^ = F(1 - xF^2^/sin\q)'
_refine_ls_goodness_of_fit_obs 1.00
_refine_ls_hydrogen_treatment refU
_refine_ls_matrix_type full
_refine_ls_number_constraints 0
_refine_ls_number_parameters 161
_refine_ls_number_reflns 1152
_refine_ls_number_restraints 0
_refine_ls_R_factor_obs 0.041
_refine_ls_shift/esd_max 0.001
_refine_ls_structure_factor_coef F
_refine_ls_weighting_details 'w = 1/[\s^2^(F) + 0.0025F^2^]'
_refine_ls_weighting_scheme calc
_refine_ls_wR_factor_obs 0.059
_reflns_number_observed 1152
_reflns_number_total 2082
_reflns_observed_criterion F>4.0\sF
_cod_data_source_file hl1033.cif
_cod_data_source_block TOZ
_cod_depositor_comments
;
 Changing the value of the _atom_site_type_symbol data
 item for hydrogen atoms from '?' to 'H'.

 Antanas Vaitkus,
 2017-01-15

The following automatic conversions were performed:
'_refine_ls_hydrogen_treatment' value 'refU ' changed to 'refU' according
to '/home/saulius/struct/CIF-dictionaries/cif_core.dic' dictionary named
'cif_core.dic' version 2.4.1 from 2010-06-29.

Automatic conversion script
Id: cif_fix_enum 1527 2010-12-29 10:47:43Z saulius 

The following automatic conversions were performed:

'_atom_site_thermal_displace_type' tag value 'Uij' was replaced with
'Uani' value 16 times.

Automatic conversion script
Id: cif_fix_values 1646 2011-03-28 12:23:43Z adriana 

The following automatic conversions were performed:

'_refine_ls_hydrogen_treatment' value 'refU ' changed to 'refU'
according to /home/saulius/struct/CIF-dictionaries/cif_core.dic
dictionary named 'cif_core.dic' version 2.4.1 from 2010-06-29.

Automatic conversion script
Id: cif_fix_values 1715 2011-07-08 13:25:40Z adriana 

The following automatic conversions were performed:

'_refine_ls_weighting_scheme' value '1/[\s^2^(F) + 0.0025F^2^]' was
changed to 'calc'. New tag '_refine_ls_weighting_details' was
created. The value of the new tag was set to 'w = 1/[\s^2^(F) +
0.0025F^2^]'.

Automatic conversion script
Id: cif_fix_values 3143 2015-03-26 13:38:13Z robertas 
;
_cod_original_cell_volume 1283.4(4)
_cod_original_sg_symbol_H-M 'P 21/c'
_cod_original_formula_sum 'C10 H15 N1 O3 S2'
_cod_database_code 2001267

loop_
_symmetry_equiv_pos_as_xyz
x,y,z
-x,-y,-z
-x,1/2+y,1/2-z
x,1/2-y,1/2+z

loop_
_atom_site_label
_atom_site_fract_x
_atom_site_fract_y
_atom_site_fract_z
_atom_site_U_iso_or_equiv
_atom_site_thermal_displace_type
_atom_site_calc_flag
_atom_site_calc_attached_atom
_atom_site_type_symbol
N1 .2422(2) .0246(6) .1648(2) 3.70(10) Uani ? ? N
C2 .2006(3) .1762(8) .2075(3) 3.80(10) Uani ? ? C
C3 .2447(3) .3638(8) .2519(3) 4.30(10) Uani ? ? C
C4 .3451(3) .3913(9) .2501(3) 5.20(10) Uani ? ? C
C5 .3933(3) .2402(9) .2042(3) 4.80(10) Uani ? ? C
C6 .3394(3) .0590(8) .1620(3) 3.80(10) Uani ? ? C
O2 .0994(2) .1404(6) .2117(2) 4.60(10) Uani ? ? O
S2 .02140(10) .0813(2) .13450(10) 4.04(3) Uani ? ? S
O3 -.0714(2) .1382(6) .1583(2) 5.90(10) Uani ? ? O
O4 .0525(2) .2036(6) .0696(2) 5.10(10) Uani ? ? O
C7 .0308(4) -.2310(8) .1233(3) 4.60(10) Uani ? ? C
S6 .39950(10) -.1272(2) .10230(10) 5.21(3) Uani ? ? S
C8 .2973(3) -.3049(9) .0501(3) 4.8(10) Uani ? ? C
C9 .3308(4) -.4705(9) -.0083(3) 4.90(10) Uani ? ? C
C10 .2444(4) -.6348(10) -.0418(4) 6.3(2) Uani ? ? C
C11 .3701(5) -.3395(12) -.0755(4) 7.0(2) Uani ? ? C
H(3) .2401 .4813 .2858 8.3(15) ? ? ? H
H(4) .3859 .5314 .2847 6.8(13) ? ? ? H
H(5) .4711 .2631 .2013 7.0(13) ? ? ? H
H(7A) .1010 -.2739 .1052 9.5(17) ? ? ? H
H(7B) -.0285 -.2931 .0788 8.3(15) ? ? ? H
H(7C) .0257 -.3184 .1790 9.5(17) ? ? ? H
H(8A) .2424 -.1844 .0195 6.4(13) ? ? ? H
H(8B) .2649 -.4093 .0929 6.2(12) ? ? ? H
H(9) .3917 -.5745 .0220 10.0(18) ? ? ? H
H(10A) .2679 -.7565 -.0846 12.(2) ? ? ? H
H(10B) .1835 -.5267 -.0703 4.8(10) ? ? ? H
H(10C) .2209 -.7369 .0058 13.(2) ? ? ? H
H(11A) .3932 -.4694 -.1159 11.(2) ? ? ? H
H(11B) .4325 -.2291 -.0513 10.2(19) ? ? ? H
H(11C) .3126 -.2271 -.1067 15.E1(3) ? ? ? H

loop_
_atom_type_symbol
_atom_type_description
_atom_type_scat_dispersion_real
_atom_type_scat_dispersion_imag
_atom_type_scat_source
C ? .017 .009 International_Tables_Vol_IV_Table_2.3.1
H ? 0 0 International_Tables_Vol_IV_Table_2.3.1
O ? .047 .032 International_Tables_Vol_IV_Table_2.3.1
N ? .029 .018 International_Tables_Vol_IV_Table_2.3.1
S ? .319 .557 International_Tables_Vol_IV_Table_2.3.1

loop_
_geom_angle_atom_site_label_1
_geom_angle_atom_site_label_2
_geom_angle_atom_site_label_3
_geom_angle_site_symmetry_1
_geom_angle_site_symmetry_2
_geom_angle_site_symmetry_3
_geom_angle
_geom_angle_publ_flag
C2 N1 C6 . . . 116.4(3) yes
N1 C2 C3 . . . 127.6(3) yes
N1 C2 O2 . . . 116.9(3) yes
C3 C2 O2 . . . 115.4(3) yes
C2 C3 C4 . . . 115.0(3) yes
C3 C4 C5 . . . 120.3(4) yes
C4 C5 C6 . . . 118.5(3) yes
N1 C6 C5 . . . 122.2(3) yes
N1 C6 S6 . . . 119.3(3) yes
C5 C6 S6 . . . 118.5(3) yes
C2 O2 S2 . . . 121.4(2) yes
O2 S2 O3 . . . 103.2(2) yes
O2 S2 O4 . . . 107.8(2) yes
O2 S2 C7 . . . 104.1(2) yes
O3 S2 O4 . . . 120.1(2) yes
O3 S2 C7 . . . 109.5(2) yes
O4 S2 C7 . . . 110.7(2) yes
C6 S6 C8 . . . 102.4(2) yes
S6 C8 C9 . . . 112.0(3) yes
C8 C9 C10 . . . 108.9(4) yes
C8 C9 C11 . . . 113.0(4) yes
C10 C9 C11 . . . 110.0(4) yes

loop_
_geom_bond_atom_site_label_1
_geom_bond_atom_site_label_2
_geom_bond_site_symmetry_1
_geom_bond_site_symmetry_2
_geom_bond_distance
_geom_bond_publ_flag
N1 C2 . . 1.302(6) yes
N1 C6 . . 1.349(5) yes
C2 C3 . . 1.374(6) yes
C2 O2 . . 1.409(5) yes
C3 C4 . . 1.384(6) yes
C4 C5 . . 1.383(7) yes
C5 C6 . . 1.384(6) yes
C6 S6 . . 1.745(5) yes
O2 S2 . . 1.598(3) yes
S2 O3 . . 1.425(3) yes
S2 O4 . . 1.421(4) yes
S2 C7 . . 1.754(5) yes
S6 C8 . . 1.827(5) yes
C8 C9 . . 1.482(7) yes
C9 C10 . . 1.532(7) yes
C9 C11 . . 1.526(9) yes
